data_4077066
loop_
_publ_author_name
'Chandrasekhar, Vadapalli'
'Baskar, Viswanathan'
'Steiner, Alexander'
'Zacchini, Stefano'

_publ_section_title
;
 Synthesis of a Tetranuclear Organooxotin Cage by Debenzylation
 Reactions:&#x00A0; X-ray Crystal Structure of
 [(PhCH2)2Sn2O(O2P(OH)-t-Bu)4]2
;
_journal_issue 21
_journal_name_full Organometallics
_journal_page_first 4528
_journal_paper_doi 10.1021/om020531r
_journal_volume 21
_journal_year 2002
_chemical_formula_sum 'C44.67 H72 O17.33 P5.33 Sn2.67'
_chemical_formula_weight 1368.04
_chemical_name_systematic
; 
 ? 
;
_space_group_IT_number 52
_symmetry_cell_setting orthorhombic
_symmetry_space_group_name_Hall '-P 2a 2bc'
_symmetry_space_group_name_H-M 'P n n a'
_atom_sites_solution_hydrogens geom
_atom_sites_solution_primary direct
_atom_sites_solution_secondary difmap
_audit_creation_method SHELXL-97
_cell_angle_alpha 90.00
_cell_angle_beta 90.00
_cell_angle_gamma 90.00
_cell_formula_units_Z 6
_cell_length_a 21.774(4)
_cell_length_b 24.507(5)
_cell_length_c 16.699(3)
_cell_measurement_temperature 150(2)
_cell_volume 8911(3)
_computing_structure_refinement 'SHELXL-97 (Sheldrick, 1997)'
_computing_structure_solution 'SHELXS-97 (Sheldrick, 1990)'
_diffrn_ambient_temperature 150(2)
_diffrn_measured_fraction_theta_full 0.947
_diffrn_measured_fraction_theta_max 0.947
_diffrn_measurement_device_type 'Bruker AXS Smart Apex'
_diffrn_radiation_monochromator graphite
_diffrn_radiation_source 'fine-focus sealed tube'
_diffrn_radiation_type MoK\a
_diffrn_radiation_wavelength 0.71073
_diffrn_reflns_av_R_equivalents 0.0310
_diffrn_reflns_av_sigmaI/netI 0.0353
_diffrn_reflns_limit_h_max 23
_diffrn_reflns_limit_h_min -23
_diffrn_reflns_limit_k_max 26
_diffrn_reflns_limit_k_min -26
_diffrn_reflns_limit_l_max 17
_diffrn_reflns_limit_l_min -10
_diffrn_reflns_number 30976
_diffrn_reflns_theta_full 22.49
_diffrn_reflns_theta_max 22.49
_diffrn_reflns_theta_min 1.48
_exptl_absorpt_coefficient_mu 1.320
_exptl_absorpt_correction_type multi-scan
_exptl_absorpt_process_details '(SADABS, Sheldrick 2001)'
_exptl_crystal_colour colourless
_exptl_crystal_density_diffrn 1.530
_exptl_crystal_density_method 'not measured'
_exptl_crystal_description block_like
_exptl_crystal_F_000 4152
_exptl_crystal_size_max 0.2
_exptl_crystal_size_mid 0.3
_exptl_crystal_size_min 0.4
_refine_diff_density_max 1.000
_refine_diff_density_min -0.989
_refine_diff_density_rms 0.180
_refine_ls_extinction_method none
_refine_ls_goodness_of_fit_ref 1.082
_refine_ls_hydrogen_treatment mixed
_refine_ls_matrix_type full
_refine_ls_number_parameters 470
_refine_ls_number_reflns 5513
_refine_ls_number_restraints 47
_refine_ls_restrained_S_all 1.079
_refine_ls_R_factor_all 0.0410
_refine_ls_R_factor_gt 0.0233
_refine_ls_shift/su_max 0.002
_refine_ls_shift/su_mean 0.000
_refine_ls_structure_factor_coef Fsqd
_refine_ls_weighting_details 'calc w=1/[\s^2^(Fo^2^)+(0.0404P)^2^+4.0214P] where P=(Fo^2^+2Fc^2^)/3'
_refine_ls_weighting_scheme calc
_refine_ls_wR_factor_gt 0.0649
_refine_ls_wR_factor_ref 0.0720
_reflns_number_gt 4916
_reflns_number_total 5513
_reflns_threshold_expression >2sigma(I)
_cod_data_source_file om020531r.cif
_cod_data_source_block vc9new
_cod_depositor_comments
;
The following automatic conversions were performed:

'_symmetry_cell_setting' tag value 'orthorombic' was replaced with
'orthorhombic' value as specified in the replacement file
'/home/robertas/cod-tools/perl-scripts/inputs/replacement_values.lst'.

Automatic conversion script
Id: cif_fix_values 3143 2015-03-26 13:38:13Z robertas 
;
_cod_original_sg_symbol_H-M Pnna
_cod_database_code 4077066

loop_
_symmetry_equiv_pos_as_xyz
'x, y, z'
'-x+1/2, -y, z'
'-x+1/2, y+1/2, -z+1/2'
'x, -y+1/2, -z+1/2'
'-x, -y, -z'
'x-1/2, y, -z'
'x-1/2, -y-1/2, z-1/2'
'-x, y-1/2, z-1/2'

loop_
_atom_site_label
_atom_site_type_symbol
_atom_site_fract_x
_atom_site_fract_y
_atom_site_fract_z
_atom_site_U_iso_or_equiv
_atom_site_adp_type
_atom_site_occupancy
_atom_site_symmetry_multiplicity
_atom_site_calc_flag
_atom_site_refinement_flags
_atom_site_disorder_assembly
_atom_site_disorder_group
Sn1 Sn 0.550073(9) 0.347041(9) 0.381382(12) 0.02205(9) Uani 1 1 d . . .
C1 C 0.53171(15) 0.43119(14) 0.4029(2) 0.0328(8) Uani 1 1 d . . .
H1A H 0.5345 0.4504 0.3522 0.039 Uiso 1 1 calc R . .
H1B H 0.4896 0.4345 0.4214 0.039 Uiso 1 1 calc R . .
C2 C 0.57226(15) 0.45933(15) 0.4616(2) 0.0361(9) Uani 1 1 d . . .
C3 C 0.56517(18) 0.45124(17) 0.5433(2) 0.0483(10) Uani 1 1 d . . .
H3 H 0.5348 0.4278 0.5622 0.058 Uiso 1 1 calc R . .
C4 C 0.6038(3) 0.4784(2) 0.5971(3) 0.0700(15) Uani 1 1 d . . .
H4 H 0.5990 0.4731 0.6519 0.084 Uiso 1 1 calc R . .
C5 C 0.6490(3) 0.5131(2) 0.5691(4) 0.0823(18) Uani 1 1 d . . .
H5 H 0.6745 0.5310 0.6052 0.099 Uiso 1 1 calc R . .
C6 C 0.6564(2) 0.5212(2) 0.4893(4) 0.0753(15) Uani 1 1 d . . .
H6 H 0.6870 0.5444 0.4707 0.090 Uiso 1 1 calc R . .
C7 C 0.61819(18) 0.49452(17) 0.4359(3) 0.0525(11) Uani 1 1 d . . .
H7 H 0.6234 0.5003 0.3813 0.063 Uiso 1 1 calc R . .
Sn2 Sn 0.570992(9) 0.191323(9) 0.425689(12) 0.02269(9) Uani 1 1 d . . .
C8 C 0.58917(16) 0.11860(15) 0.4920(2) 0.0376(9) Uani 1 1 d . . .
H8A H 0.5851 0.0881 0.4554 0.045 Uiso 1 1 calc R A 1
H8B H 0.6318 0.1199 0.5086 0.045 Uiso 1 1 calc R A 1
C9 C 0.5528(2) 0.1062(2) 0.5623(2) 0.029(2) Uiso 0.629(14) 1 d PG B 1
C10 C 0.5703(3) 0.12796(19) 0.6357(2) 0.0445(18) Uiso 0.629(14) 1 d PG B 1
H10 H 0.6053 0.1496 0.6392 0.053 Uiso 0.629(14) 1 calc PR B 1
C11 C 0.5355(3) 0.1174(2) 0.70373(19) 0.048(2) Uiso 0.629(14) 1 d PG B 1
H11 H 0.5472 0.1320 0.7528 0.058 Uiso 0.629(14) 1 calc PR B 1
C12 C 0.4832(3) 0.0850(3) 0.6984(3) 0.049(2) Uiso 0.629(14) 1 d PG B 1
H12 H 0.4600 0.0780 0.7439 0.059 Uiso 0.629(14) 1 calc PR B 1
C13 C 0.4658(2) 0.0632(2) 0.6250(3) 0.056(2) Uiso 0.629(14) 1 d PG B 1
H13 H 0.4308 0.0416 0.6215 0.067 Uiso 0.629(14) 1 calc PR B 1
C14 C 0.5005(2) 0.0738(2) 0.5570(2) 0.0355(18) Uiso 0.629(14) 1 d PG B 1
H14 H 0.4888 0.0592 0.5079 0.043 Uiso 0.629(14) 1 calc PR B 1
C9' C 0.5405(4) 0.1046(4) 0.5604(4) 0.030(4) Uiso 0.371(14) 1 d PG B 2
C10' C 0.5467(5) 0.1231(3) 0.6387(4) 0.042(3) Uiso 0.371(14) 1 d PG B 2
H10' H 0.5782 0.1470 0.6519 0.050 Uiso 0.371(14) 1 calc PR B 2
C11' C 0.5057(6) 0.1058(4) 0.6972(3) 0.043(4) Uiso 0.371(14) 1 d PG B 2
H11' H 0.5098 0.1181 0.7496 0.052 Uiso 0.371(14) 1 calc PR B 2
C12' C 0.4586(5) 0.0699(4) 0.6775(5) 0.057(4) Uiso 0.371(14) 1 d PG B 2
H12' H 0.4312 0.0584 0.7167 0.068 Uiso 0.371(14) 1 calc PR B 2
C13' C 0.4524(4) 0.0514(4) 0.5993(6) 0.058(4) Uiso 0.371(14) 1 d PG B 2
H13' H 0.4209 0.0275 0.5861 0.070 Uiso 0.371(14) 1 calc PR B 2
C14' C 0.4934(4) 0.0687(4) 0.5407(4) 0.057(4) Uiso 0.371(14) 1 d PG B 2
H14' H 0.4893 0.0564 0.4883 0.068 Uiso 0.371(14) 1 calc PR B 2
O1 O 0.55902(8) 0.26279(8) 0.35616(11) 0.0224(5) Uani 1 1 d . . .
P1 P 0.66490(4) 0.29105(4) 0.48698(5) 0.0271(2) Uani 1 1 d . B .
O11 O 0.62532(10) 0.33806(9) 0.45643(12) 0.0294(5) Uani 1 1 d . . .
O12 O 0.62900(9) 0.23833(9) 0.49691(12) 0.0301(5) Uani 1 1 d . . .
O13 O 0.72167(12) 0.28307(12) 0.43170(12) 0.0344(6) Uani 1 1 d D . .
H13A H 0.719(2) 0.287(2) 0.3974(14) 0.052 Uiso 1 1 d D . .
C15 C 0.69797(16) 0.30899(14) 0.58329(19) 0.0329(8) Uani 1 1 d . . .
C16 C 0.73433(17) 0.36270(17) 0.5730(2) 0.0442(10) Uani 1 1 d . B .
H16A H 0.7079 0.3902 0.5507 0.066 Uiso 1 1 calc R . .
H16B H 0.7685 0.3567 0.5377 0.066 Uiso 1 1 calc R . .
H16C H 0.7492 0.3747 0.6242 0.066 Uiso 1 1 calc R . .
C17 C 0.64640(17) 0.31670(18) 0.6430(2) 0.0473(10) Uani 1 1 d . B .
H17A H 0.6241 0.2831 0.6487 0.071 Uiso 1 1 calc R . .
H17B H 0.6192 0.3448 0.6243 0.071 Uiso 1 1 calc R . .
H17C H 0.6632 0.3271 0.6939 0.071 Uiso 1 1 calc R . .
C18 C 0.74108(16) 0.26289(17) 0.6100(2) 0.0431(10) Uani 1 1 d . B .
H18A H 0.7576 0.2713 0.6619 0.065 Uiso 1 1 calc R . .
H18B H 0.7741 0.2593 0.5722 0.065 Uiso 1 1 calc R . .
H18C H 0.7186 0.2292 0.6127 0.065 Uiso 1 1 calc R . .
P2 P 0.45635(4) 0.26973(4) 0.49385(5) 0.0265(2) Uani 1 1 d . B .
O21 O 0.49526(9) 0.21814(9) 0.49004(12) 0.0288(5) Uani 1 1 d . . .
O22 O 0.49227(9) 0.32093(9) 0.47324(12) 0.0291(5) Uani 1 1 d . . .
O23 O 0.39864(12) 0.26391(12) 0.43960(12) 0.0340(6) Uani 1 1 d D . .
H23 H 0.404(2) 0.254(2) 0.4091(18) 0.051 Uiso 1 1 d D . .
C19 C 0.42517(14) 0.27751(16) 0.59375(19) 0.0333(8) Uani 1 1 d . . .
C20 C 0.38325(18) 0.32716(18) 0.5958(2) 0.0493(10) Uani 1 1 d . B .
H20A H 0.3684 0.3325 0.6493 0.074 Uiso 1 1 calc R . .
H20B H 0.3491 0.3214 0.5603 0.074 Uiso 1 1 calc R . .
H20C H 0.4058 0.3588 0.5790 0.074 Uiso 1 1 calc R . .
C21 C 0.47907(16) 0.28514(18) 0.65050(19) 0.0463(10) Uani 1 1 d . B .
H21A H 0.4640 0.2903 0.7040 0.069 Uiso 1 1 calc R . .
H21B H 0.5024 0.3166 0.6345 0.069 Uiso 1 1 calc R . .
H21C H 0.5048 0.2534 0.6488 0.069 Uiso 1 1 calc R . .
C22 C 0.38869(18) 0.22625(18) 0.6155(2) 0.0495(11) Uani 1 1 d . B .
H22A H 0.4150 0.1949 0.6121 0.074 Uiso 1 1 calc R . .
H22B H 0.3550 0.2221 0.5789 0.074 Uiso 1 1 calc R . .
H22C H 0.3732 0.2296 0.6690 0.074 Uiso 1 1 calc R . .
P3 P 0.45975(4) 0.33845(4) 0.21107(5) 0.0234(2) Uani 1 1 d . B .
O31 O 0.47836(9) 0.34153(9) 0.29874(12) 0.0261(5) Uani 1 1 d . . .
O32 O 0.51270(9) 0.34791(8) 0.15336(12) 0.0277(5) Uani 1 1 d . . .
O33 O 0.43038(14) 0.28218(12) 0.19626(14) 0.0371(6) Uani 1 1 d D . .
H33 H 0.428(2) 0.2688(19) 0.170(2) 0.056 Uiso 1 1 d D . .
C23 C 0.40166(15) 0.38935(15) 0.19201(18) 0.0329(8) Uani 1 1 d . . .
C24 C 0.43052(17) 0.44532(16) 0.1994(2) 0.0459(10) Uani 1 1 d . B .
H24A H 0.4002 0.4728 0.1883 0.069 Uiso 1 1 calc R . .
H24B H 0.4637 0.4485 0.1619 0.069 Uiso 1 1 calc R . .
H24C H 0.4459 0.4502 0.2528 0.069 Uiso 1 1 calc R . .
C25 C 0.35026(16) 0.38089(19) 0.2539(2) 0.0552(11) Uani 1 1 d . B .
H25A H 0.3663 0.3865 0.3067 0.083 Uiso 1 1 calc R . .
H25B H 0.3346 0.3444 0.2495 0.083 Uiso 1 1 calc R . .
H25C H 0.3177 0.4065 0.2440 0.083 Uiso 1 1 calc R . .
C26 C 0.37581(17) 0.38136(17) 0.1070(2) 0.0458(10) Uani 1 1 d . B .
H26A H 0.3496 0.4115 0.0937 0.069 Uiso 1 1 calc R . .
H26B H 0.3526 0.3481 0.1050 0.069 Uiso 1 1 calc R . .
H26C H 0.4091 0.3795 0.0694 0.069 Uiso 1 1 calc R . .
P4 P 0.66332(4) 0.15873(3) 0.26400(5) 0.0237(2) Uani 1 1 d . B .
O41 O 0.64434(9) 0.17771(9) 0.34700(12) 0.0268(5) Uani 1 1 d . . .
O42 O 0.60974(9) 0.14012(9) 0.21288(12) 0.0292(5) Uani 1 1 d . . .
O43 O 0.69958(13) 0.20409(10) 0.22151(16) 0.0324(6) Uani 1 1 d D . .
H43 H 0.701(2) 0.2253(12) 0.235(3) 0.049 Uiso 1 1 d D . .
C27 C 0.71455(14) 0.10085(13) 0.27375(19) 0.0304(8) Uani 1 1 d . . .
C28 C 0.73982(16) 0.08600(15) 0.1913(2) 0.0406(9) Uani 1 1 d . B .
H28A H 0.7610 0.1169 0.1691 0.061 Uiso 1 1 calc R . .
H28B H 0.7065 0.0759 0.1566 0.061 Uiso 1 1 calc R . .
H28C H 0.7678 0.0559 0.1963 0.061 Uiso 1 1 calc R . .
C29 C 0.67743(16) 0.05307(14) 0.3074(2) 0.0376(8) Uani 1 1 d . B .
H29A H 0.6434 0.0455 0.2726 0.056 Uiso 1 1 calc R . .
H29B H 0.6624 0.0623 0.3597 0.056 Uiso 1 1 calc R . .
H29C H 0.7032 0.0214 0.3110 0.056 Uiso 1 1 calc R . .
C30 C 0.76716(16) 0.11611(17) 0.3304(2) 0.0493(10) Uani 1 1 d . B .
H30A H 0.7938 0.0853 0.3372 0.074 Uiso 1 1 calc R . .
H30B H 0.7506 0.1267 0.3814 0.074 Uiso 1 1 calc R . .
H30C H 0.7900 0.1460 0.3080 0.074 Uiso 1 1 calc R . .
C31 C 0.2390(10) 0.4905(9) 0.0032(10) 0.092(6) Uiso 0.352(5) 1 d PDU C -1
C32 C 0.2466(7) 0.4974(6) 0.0944(3) 0.045(2) Uiso 0.352(5) 1 d PGU C -1
C33 C 0.2885(5) 0.5353(5) 0.1235(4) 0.050(5) Uiso 0.352(5) 1 d PGDU C -1
C34 C 0.2957(4) 0.5422(3) 0.2056(4) 0.048(3) Uiso 0.352(5) 1 d PGU C -1
C35 C 0.2609(4) 0.5113(4) 0.2586(3) 0.039(3) Uiso 0.352(5) 1 d PGU C -1
C36 C 0.2189(4) 0.4734(3) 0.2295(4) 0.041(3) Uiso 0.352(5) 1 d PGU C -1
C37 C 0.2118(5) 0.4664(5) 0.1475(4) 0.055(6) Uiso 0.352(5) 1 d PGDU C -1
C31' C 0.1904(15) 0.4305(13) 0.2146(15) 0.080(10) Uiso 0.148(5) 1 d PDU C -2
C32' C 0.2219(9) 0.4714(7) 0.1571(8) 0.018(7) Uiso 0.148(5) 1 d PGU C -2
C33' C 0.2624(11) 0.5107(9) 0.1854(9) 0.051(7) Uiso 0.148(5) 1 d PGDU C -2
C34' C 0.2917(10) 0.5456(9) 0.1320(13) 0.065(11) Uiso 0.148(5) 1 d PGU C -2
C35' C 0.2805(13) 0.5410(11) 0.0503(12) 0.077(10) Uiso 0.148(5) 1 d PGU C -2
C36' C 0.2400(15) 0.5017(13) 0.0220(8) 0.067(11) Uiso 0.148(5) 1 d PGU C -2
C37' C 0.2107(11) 0.4668(10) 0.0754(9) 0.065(9) Uiso 0.148(5) 1 d PGDU C -2

loop_
_atom_site_aniso_label
_atom_site_aniso_U_11
_atom_site_aniso_U_22
_atom_site_aniso_U_33
_atom_site_aniso_U_23
_atom_site_aniso_U_13
_atom_site_aniso_U_12
Sn1 0.01959(14) 0.02265(16) 0.02391(14) -0.00276(8) -0.00070(8) -0.00006(9)
C1 0.0341(19) 0.025(2) 0.0395(19) -0.0048(15) -0.0017(16) 0.0028(16)
C2 0.0314(19) 0.033(2) 0.044(2) -0.0139(17) -0.0024(16) 0.0076(17)
C3 0.054(2) 0.045(3) 0.046(2) -0.0142(19) -0.0022(19) 0.012(2)
C4 0.093(4) 0.067(4) 0.050(3) -0.033(2) -0.023(3) 0.034(3)
C5 0.075(4) 0.058(4) 0.114(5) -0.050(3) -0.041(3) 0.006(3)
C6 0.059(3) 0.060(3) 0.107(4) -0.032(3) -0.011(3) -0.019(3)
C7 0.049(2) 0.042(3) 0.067(3) -0.017(2) 0.002(2) -0.009(2)
Sn2 0.02130(15) 0.02392(16) 0.02285(14) 0.00154(8) -0.00225(8) -0.00099(9)
C8 0.038(2) 0.035(2) 0.040(2) 0.0113(16) -0.0032(17) 0.0031(18)
O1 0.0245(11) 0.0178(12) 0.0248(11) -0.0002(9) -0.0013(9) 0.0006(9)
P1 0.0218(4) 0.0331(5) 0.0263(4) -0.0026(4) -0.0051(3) -0.0015(4)
O11 0.0281(12) 0.0283(13) 0.0319(12) -0.0042(10) -0.0081(10) -0.0008(10)
O12 0.0270(11) 0.0361(15) 0.0270(11) 0.0005(10) -0.0084(9) -0.0029(11)
O13 0.0263(12) 0.0478(16) 0.0290(12) -0.0013(12) -0.0022(11) 0.0020(12)
C15 0.0273(19) 0.041(2) 0.0300(18) -0.0043(15) -0.0066(15) -0.0021(17)
C16 0.038(2) 0.052(3) 0.043(2) -0.0123(18) -0.0102(17) -0.006(2)
C17 0.041(2) 0.069(3) 0.0323(19) -0.0102(18) -0.0025(17) -0.003(2)
C18 0.034(2) 0.059(3) 0.0361(19) 0.0009(18) -0.0131(16) -0.0025(19)
P2 0.0225(4) 0.0342(5) 0.0230(4) -0.0027(4) 0.0016(3) -0.0013(4)
O21 0.0258(11) 0.0330(14) 0.0277(11) 0.0013(9) 0.0042(9) -0.0011(10)
O22 0.0278(12) 0.0332(14) 0.0264(11) -0.0040(9) 0.0055(9) 0.0009(11)
O23 0.0281(12) 0.0471(17) 0.0268(13) -0.0087(12) 0.0009(11) 0.0030(12)
C19 0.0273(18) 0.046(2) 0.0260(17) -0.0027(16) 0.0035(14) -0.0044(17)
C20 0.044(2) 0.065(3) 0.038(2) -0.010(2) 0.0114(18) 0.010(2)
C21 0.042(2) 0.070(3) 0.0268(19) -0.0054(18) 0.0009(17) -0.007(2)
C22 0.044(2) 0.071(3) 0.033(2) 0.0003(19) 0.0117(17) -0.015(2)
P3 0.0217(4) 0.0248(5) 0.0236(4) -0.0004(3) -0.0008(3) 0.0030(4)
O31 0.0225(11) 0.0309(14) 0.0250(11) -0.0012(9) -0.0024(9) 0.0015(10)
O32 0.0254(12) 0.0282(14) 0.0295(12) -0.0013(9) 0.0033(10) 0.0057(10)
O33 0.0563(16) 0.0314(16) 0.0237(13) -0.0031(10) -0.0048(12) -0.0095(13)
C23 0.0276(17) 0.041(2) 0.0297(17) 0.0036(15) 0.0011(15) 0.0106(17)
C24 0.053(2) 0.038(2) 0.046(2) -0.0005(18) -0.0042(18) 0.0185(19)
C25 0.033(2) 0.080(3) 0.053(2) 0.012(2) 0.0114(19) 0.020(2)
C26 0.044(2) 0.052(3) 0.042(2) 0.0116(18) -0.0098(18) 0.014(2)
P4 0.0211(4) 0.0215(5) 0.0284(4) 0.0008(3) -0.0005(3) 0.0027(3)
O41 0.0229(11) 0.0274(13) 0.0300(11) 0.0006(10) -0.0002(9) 0.0016(10)
O42 0.0244(12) 0.0330(13) 0.0303(11) 0.0006(10) -0.0043(9) 0.0031(10)
O43 0.0401(13) 0.0233(14) 0.0338(14) -0.0032(11) 0.0033(11) -0.0013(13)
C27 0.0236(17) 0.0258(19) 0.0418(19) 0.0009(15) -0.0012(15) 0.0048(15)
C28 0.0351(19) 0.030(2) 0.057(2) -0.0005(17) 0.0127(18) 0.0075(17)
C29 0.042(2) 0.024(2) 0.047(2) 0.0042(16) 0.0046(17) 0.0099(17)
C30 0.035(2) 0.043(2) 0.070(3) -0.001(2) -0.0157(19) 0.0111(19)

loop_
_atom_type_symbol
_atom_type_description
_atom_type_scat_dispersion_real
_atom_type_scat_dispersion_imag
_atom_type_scat_source
C C 0.0033 0.0016 'International Tables Vol C Tables 4.2.6.8 and 6.1.1.4'
H H 0.0000 0.0000 'International Tables Vol C Tables 4.2.6.8 and 6.1.1.4'
O O 0.0106 0.0060 'International Tables Vol C Tables 4.2.6.8 and 6.1.1.4'
P P 0.1023 0.0942 'International Tables Vol C Tables 4.2.6.8 and 6.1.1.4'
Sn Sn -0.6537 1.4246 'International Tables Vol C Tables 4.2.6.8 and 6.1.1.4'

loop_
_geom_angle_atom_site_label_1
_geom_angle_atom_site_label_2
_geom_angle_atom_site_label_3
_geom_angle
_geom_angle_site_symmetry_1
_geom_angle_site_symmetry_3
O42 Sn1 O11 88.85(8) 4 .
O42 Sn1 O22 170.89(9) 4 .
O11 Sn1 O22 89.98(8) . .
O42 Sn1 O31 88.65(8) 4 .
O11 Sn1 O31 169.40(8) . .
O22 Sn1 O31 90.86(8) . .
O42 Sn1 O1 86.51(8) 4 .
O11 Sn1 O1 86.79(8) . .
O22 Sn1 O1 84.41(8) . .
O31 Sn1 O1 82.78(8) . .
O42 Sn1 C1 95.68(11) 4 .
O11 Sn1 C1 98.58(11) . .
O22 Sn1 C1 93.43(11) . .
O31 Sn1 C1 91.92(11) . .
O1 Sn1 C1 174.23(10) . .
C2 C1 Sn1 116.6(2) . .
C3 C2 C7 118.2(4) . .
C3 C2 C1 121.0(3) . .
C7 C2 C1 120.7(3) . .
C2 C3 C4 119.8(4) . .
C5 C4 C3 120.1(4) . .
C6 C5 C4 120.5(4) . .
C5 C6 C7 119.5(5) . .
C6 C7 C2 121.8(4) . .
O32 Sn2 O21 89.44(8) 4 .
O32 Sn2 O12 173.63(8) 4 .
O21 Sn2 O12 90.63(8) . .
O32 Sn2 O41 89.62(8) 4 .
O21 Sn2 O41 168.84(8) . .
O12 Sn2 O41 89.08(8) . .
O32 Sn2 O1 87.65(8) 4 .
O21 Sn2 O1 85.65(8) . .
O12 Sn2 O1 86.00(8) . .
O41 Sn2 O1 83.20(8) . .
O32 Sn2 C8 93.26(12) 4 .
O21 Sn2 C8 98.22(11) . .
O12 Sn2 C8 93.03(12) . .
O41 Sn2 C8 92.94(11) . .
O1 Sn2 C8 176.02(11) . .
C9 C8 C9' 8.6(4) . .
C9 C8 Sn2 119.7(3) . .
C9' C8 Sn2 115.4(4) . .
C10 C9 C14 120.0 . .
C10 C9 C8 118.9(3) . .
C14 C9 C8 121.1(3) . .
C9 C10 C11 120.0 . .
C12 C11 C10 120.0 . .
C13 C12 C11 120.0 . .
C12 C13 C14 120.0 . .
C13 C14 C9 120.0 . .
C10' C9' C14' 120.0 . .
C10' C9' C8 122.6(5) . .
C14' C9' C8 117.2(5) . .
C9' C10' C11' 120.0 . .
C12' C11' C10' 120.0 . .
C13' C12' C11' 120.0 . .
C12' C13' C14' 120.0 . .
C13' C14' C9' 120.0 . .
Sn1 O1 Sn2 135.17(10) . .
O12 P1 O11 112.82(12) . .
O12 P1 O13 111.52(15) . .
O11 P1 O13 110.20(13) . .
O12 P1 C15 108.24(14) . .
O11 P1 C15 109.70(15) . .
O13 P1 C15 103.95(14) . .
P1 O11 Sn1 136.71(13) . .
P1 O12 Sn2 136.07(12) . .
C17 C15 C18 110.7(3) . .
C17 C15 C16 110.3(3) . .
C18 C15 C16 110.2(3) . .
C17 C15 P1 108.6(2) . .
C18 C15 P1 108.8(2) . .
C16 C15 P1 108.1(2) . .
O22 P2 O21 112.96(12) . .
O22 P2 O23 111.09(14) . .
O21 P2 O23 110.42(13) . .
O22 P2 C19 108.35(15) . .
O21 P2 C19 109.53(15) . .
O23 P2 C19 104.08(13) . .
P2 O21 Sn2 136.60(13) . .
P2 O22 Sn1 137.01(13) . .
C21 C19 C20 110.5(3) . .
C21 C19 C22 110.7(3) . .
C20 C19 C22 109.9(3) . .
C21 C19 P2 107.3(2) . .
C20 C19 P2 109.2(2) . .
C22 C19 P2 109.1(2) . .
O32 P3 O31 113.61(12) . .
O32 P3 O33 110.46(14) . .
O31 P3 O33 108.04(13) . .
O32 P3 C23 108.32(14) . .
O31 P3 C23 108.80(14) . .
O33 P3 C23 107.42(17) . .
P3 O31 Sn1 146.99(13) . .
P3 O32 Sn2 143.03(13) . 4
C24 C23 C25 111.7(3) . .
C24 C23 C26 110.0(3) . .
C25 C23 C26 109.6(3) . .
C24 C23 P3 108.7(2) . .
C25 C23 P3 107.4(2) . .
C26 C23 P3 109.3(2) . .
O42 P4 O41 113.36(12) . .
O42 P4 O43 110.67(14) . .
O41 P4 O43 109.84(13) . .
O42 P4 C27 106.79(14) . .
O41 P4 C27 108.98(13) . .
O43 P4 C27 106.94(15) . .
P4 O41 Sn2 145.93(13) . .
P4 O42 Sn1 150.17(14) . 4
C28 C27 C29 109.8(3) . .
C28 C27 C30 110.2(3) . .
C29 C27 C30 110.8(3) . .
C28 C27 P4 109.1(2) . .
C29 C27 P4 107.9(2) . .
C30 C27 P4 108.9(2) . .
C33 C32 C37 120.0 . .
C33 C32 C31 119.2(6) . .
C37 C32 C31 120.8(6) . .
C34 C33 C32 120.0 . .
C33 C34 C35 120.0 . .
C36 C35 C34 120.0 . .
C35 C36 C37 120.0 . .
C36 C37 C32 120.0 . .
C33' C32' C37' 120.0 . .
C33' C32' C31' 121.3(7) . .
C37' C32' C31' 118.6(7) . .
C34' C33' C32' 120.0 . .
C33' C34' C35' 120.0 . .
C36' C35' C34' 120.0 . .
C35' C36' C37' 120.0 . .
C36' C37' C32' 120.0 . .

loop_
_geom_bond_atom_site_label_1
_geom_bond_atom_site_label_2
_geom_bond_distance
_geom_bond_site_symmetry_2
Sn1 O42 2.065(2) 4
Sn1 O11 2.074(2) .
Sn1 O22 2.085(2) .
Sn1 O31 2.088(2) .
Sn1 O1 2.116(2) .
Sn1 C1 2.131(3) .
C1 C2 1.489(5) .
C2 C3 1.387(5) .
C2 C7 1.389(5) .
C3 C4 1.400(6) .
C4 C5 1.382(7) .
C5 C6 1.356(7) .
C6 C7 1.384(6) .
Sn2 O32 2.068(2) 4
Sn2 O21 2.075(2) .
Sn2 O12 2.082(2) .
Sn2 O41 2.095(2) .
Sn2 O1 2.117(2) .
Sn2 C8 2.135(3) .
C8 C9 1.448(4) .
C8 C9' 1.595(7) .
C9 C10 1.3900 .
C9 C14 1.3900 .
C10 C11 1.3900 .
C11 C12 1.3900 .
C12 C13 1.3900 .
C13 C14 1.3900 .
C9' C10' 1.3900 .
C9' C14' 1.3900 .
C10' C11' 1.3900 .
C11' C12' 1.3900 .
C12' C13' 1.3900 .
C13' C14' 1.3900 .
P1 O12 1.519(2) .
P1 O11 1.526(2) .
P1 O13 1.555(3) .
P1 C15 1.816(3) .
C15 C17 1.514(5) .
C15 C18 1.535(5) .
C15 C16 1.546(5) .
P2 O22 1.518(2) .
P2 O21 1.523(2) .
P2 O23 1.556(3) .
P2 C19 1.811(3) .
C19 C21 1.520(5) .
C19 C20 1.521(5) .
C19 C22 1.530(5) .
P3 O32 1.520(2) .
P3 O31 1.521(2) .
P3 O33 1.540(3) .
P3 C23 1.805(3) .
O32 Sn2 2.068(2) 4
C23 C24 1.514(5) .
C23 C25 1.537(5) .
C23 C26 1.539(5) .
P4 O42 1.516(2) .
P4 O41 1.519(2) .
P4 O43 1.537(3) .
P4 C27 1.812(3) .
O42 Sn1 2.065(2) 4
C27 C28 1.527(5) .
C27 C29 1.530(5) .
C27 C30 1.532(5) .
C31 C32 1.542(17) .
C32 C33 1.3900 .
C32 C37 1.3900 .
C33 C34 1.3900 .
C34 C35 1.3900 .
C35 C36 1.3900 .
C36 C37 1.3900 .
C31' C32' 1.55(2) .
C32' C33' 1.3900 .
C32' C37' 1.3900 .
C33' C34' 1.3900 .
C34' C35' 1.3900 .
C35' C36' 1.3900 .
C36' C37' 1.3900 .

loop_
_geom_hbond_atom_site_label_D
_geom_hbond_atom_site_label_H
_geom_hbond_atom_site_label_A
_geom_hbond_distance_DH
_geom_hbond_distance_HA
_geom_hbond_distance_DA
_geom_hbond_angle_DHA
_geom_hbond_site_symmetry_A
O13 H13A O43 0.58(2) 2.04(2) 2.622(3) 174(7) 4
O23 H23 O33 0.57(2) 2.06(2) 2.627(3) 174(7) 4
O33 H33 O23 0.55(2) 2.10(3) 2.627(3) 162(7) 4
O43 H43 O43 0.57(2) 1.88(2) 2.443(4) 177(6) 4

loop_
_geom_torsion_atom_site_label_1
_geom_torsion_atom_site_label_2
_geom_torsion_atom_site_label_3
_geom_torsion_atom_site_label_4
_geom_torsion
_geom_torsion_site_symmetry_1
_geom_torsion_site_symmetry_4
O42 Sn1 C1 C2 -90.9(3) 4 .
O11 Sn1 C1 C2 -1.2(3) . .
O22 Sn1 C1 C2 89.3(3) . .
O31 Sn1 C1 C2 -179.7(3) . .
O1 Sn1 C1 C2 157.1(9) . .
Sn1 C1 C2 C3 -76.2(4) . .
Sn1 C1 C2 C7 103.9(4) . .
C7 C2 C3 C4 0.1(6) . .
C1 C2 C3 C4 -179.8(3) . .
C2 C3 C4 C5 -0.2(6) . .
C3 C4 C5 C6 0.0(7) . .
C4 C5 C6 C7 0.2(8) . .
C5 C6 C7 C2 -0.3(7) . .
C3 C2 C7 C6 0.1(6) . .
C1 C2 C7 C6 180.0(4) . .
O32 Sn2 C8 C9 -93.7(3) 4 .
O21 Sn2 C8 C9 -3.8(3) . .
O12 Sn2 C8 C9 87.3(3) . .
O41 Sn2 C8 C9 176.5(3) . .
O1 Sn2 C8 C9 163.1(15) . .
O32 Sn2 C8 C9' -85.2(4) 4 .
O21 Sn2 C8 C9' 4.7(4) . .
O12 Sn2 C8 C9' 95.8(4) . .
O41 Sn2 C8 C9' -175.0(4) . .
O1 Sn2 C8 C9' 171.6(15) . .
C9' C8 C9 C10 -148(4) . .
Sn2 C8 C9 C10 -86.1(4) . .
C9' C8 C9 C14 31(3) . .
Sn2 C8 C9 C14 92.8(4) . .
C14 C9 C10 C11 0.0 . .
C8 C9 C10 C11 178.9(5) . .
C9 C10 C11 C12 0.0 . .
C10 C11 C12 C13 0.0 . .
C11 C12 C13 C14 0.0 . .
C12 C13 C14 C9 0.0 . .
C10 C9 C14 C13 0.0 . .
C8 C9 C14 C13 -178.8(5) . .
C9 C8 C9' C10' 32(3) . .
Sn2 C8 C9' C10' -90.2(6) . .
C9 C8 C9' C14' -143(4) . .
Sn2 C8 C9' C14' 95.1(5) . .
C14' C9' C10' C11' 0.0 . .
C8 C9' C10' C11' -174.6(8) . .
C9' C10' C11' C12' 0.0 . .
C10' C11' C12' C13' 0.0 . .
C11' C12' C13' C14' 0.0 . .
C12' C13' C14' C9' 0.0 . .
C10' C9' C14' C13' 0.0 . .
C8 C9' C14' C13' 174.8(8) . .
O42 Sn1 O1 Sn2 136.43(14) 4 .
O11 Sn1 O1 Sn2 47.39(13) . .
O22 Sn1 O1 Sn2 -42.90(13) . .
O31 Sn1 O1 Sn2 -134.49(14) . .
C1 Sn1 O1 Sn2 -111.2(11) . .
O32 Sn2 O1 Sn1 141.74(14) 4 .
O21 Sn2 O1 Sn1 52.13(13) . .
O12 Sn2 O1 Sn1 -38.81(14) . .
O41 Sn2 O1 Sn1 -128.36(14) . .
C8 Sn2 O1 Sn1 -114.9(16) . .
O12 P1 O11 Sn1 -32.6(2) . .
O13 P1 O11 Sn1 92.8(2) . .
C15 P1 O11 Sn1 -153.36(18) . .
O42 Sn1 O11 P1 -92.4(2) 4 .
O22 Sn1 O11 P1 78.5(2) . .
O31 Sn1 O11 P1 -16.1(6) . .
O1 Sn1 O11 P1 -5.88(19) . .
C1 Sn1 O11 P1 172.0(2) . .
O11 P1 O12 Sn2 51.8(2) . .
O13 P1 O12 Sn2 -72.8(2) . .
C15 P1 O12 Sn2 173.43(18) . .
O32 Sn2 O12 P1 -15.2(9) 4 .
O21 Sn2 O12 P1 -105.74(19) . .
O41 Sn2 O12 P1 63.10(19) . .
O1 Sn2 O12 P1 -20.14(19) . .
C8 Sn2 O12 P1 156.0(2) . .
O12 P1 C15 C17 -60.2(3) . .
O11 P1 C15 C17 63.3(3) . .
O13 P1 C15 C17 -178.9(3) . .
O12 P1 C15 C18 60.4(3) . .
O11 P1 C15 C18 -176.1(2) . .
O13 P1 C15 C18 -58.2(3) . .
O12 P1 C15 C16 -179.9(2) . .
O11 P1 C15 C16 -56.4(3) . .
O13 P1 C15 C16 61.4(3) . .
O22 P2 O21 Sn2 -29.9(2) . .
O23 P2 O21 Sn2 95.1(2) . .
C19 P2 O21 Sn2 -150.81(18) . .
O32 Sn2 O21 P2 -96.54(19) 4 .
O12 Sn2 O21 P2 77.09(19) . .
O41 Sn2 O21 P2 -11.3(5) . .
O1 Sn2 O21 P2 -8.85(18) . .
C8 Sn2 O21 P2 170.2(2) . .
O21 P2 O22 Sn1 50.8(2) . .
O23 P2 O22 Sn1 -73.9(2) . .
C19 P2 O22 Sn1 172.31(18) . .
O42 Sn1 O22 P2 -22.9(6) 4 .
O11 Sn1 O22 P2 -105.51(19) . .
O31 Sn1 O22 P2 63.92(19) . .
O1 Sn1 O22 P2 -18.74(19) . .
C1 Sn1 O22 P2 155.9(2) . .
O22 P2 C19 C21 -60.1(3) . .
O21 P2 C19 C21 63.5(3) . .
O23 P2 C19 C21 -178.4(3) . .
O22 P2 C19 C20 59.8(3) . .
O21 P2 C19 C20 -176.6(2) . .
O23 P2 C19 C20 -58.5(3) . .
O22 P2 C19 C22 179.9(2) . .
O21 P2 C19 C22 -56.5(3) . .
O23 P2 C19 C22 61.6(3) . .
O32 P3 O31 Sn1 -8.4(3) . .
O33 P3 O31 Sn1 114.5(3) . .
C23 P3 O31 Sn1 -129.2(2) . .
O42 Sn1 O31 P3 8.4(2) 4 .
O11 Sn1 O31 P3 -68.0(6) . .
O22 Sn1 O31 P3 -162.5(3) . .
O1 Sn1 O31 P3 -78.3(2) . .
C1 Sn1 O31 P3 104.0(3) . .
O31 P3 O32 Sn2 106.2(2) . 4
O33 P3 O32 Sn2 -15.4(3) . 4
C23 P3 O32 Sn2 -132.8(2) . 4
O32 P3 C23 C24 -56.1(3) . .
O31 P3 C23 C24 67.9(3) . .
O33 P3 C23 C24 -175.4(2) . .
O32 P3 C23 C25 -177.1(2) . .
O31 P3 C23 C25 -53.1(3) . .
O33 P3 C23 C25 63.6(3) . .
O32 P3 C23 C26 64.1(3) . .
O31 P3 C23 C26 -172.0(2) . .
O33 P3 C23 C26 -55.3(3) . .
O42 P4 O41 Sn2 -1.6(3) . .
O43 P4 O41 Sn2 122.7(2) . .
C27 P4 O41 Sn2 -120.4(2) . .
O32 Sn2 O41 P4 9.6(2) 4 .
O21 Sn2 O41 P4 -75.5(5) . .
O12 Sn2 O41 P4 -164.1(2) . .
O1 Sn2 O41 P4 -78.0(2) . .
C8 Sn2 O41 P4 102.9(3) . .
O41 P4 O42 Sn1 107.0(3) . 4
O43 P4 O42 Sn1 -16.9(3) . 4
C27 P4 O42 Sn1 -133.0(3) . 4
O42 P4 C27 C28 64.0(2) . .
O41 P4 C27 C28 -173.2(2) . .
O43 P4 C27 C28 -54.5(3) . .
O42 P4 C27 C29 -55.3(2) . .
O41 P4 C27 C29 67.5(2) . .
O43 P4 C27 C29 -173.8(2) . .
O42 P4 C27 C30 -175.7(2) . .
O41 P4 C27 C30 -52.8(3) . .
O43 P4 C27 C30 65.8(3) . .
C37 C32 C33 C34 0.0 . .
C31 C32 C33 C34 179.6(17) . .
C32 C33 C34 C35 0.0 . .
C33 C34 C35 C36 0.0 . .
C34 C35 C36 C37 0.0 . .
C35 C36 C37 C32 0.0 . .
C33 C32 C37 C36 0.0 . .
C31 C32 C37 C36 -179.6(18) . .
C37' C32' C33' C34' 0.0 . .
C31' C32' C33' C34' 178(2) . .
C32' C33' C34' C35' 0.0 . .
C33' C34' C35' C36' 0.0 . .
C34' C35' C36' C37' 0.0 . .
C35' C36' C37' C32' 0.0 . .
C33' C32' C37' C36' 0.0 . .
C31' C32' C37' C36' -178(2) . .
